data_7715449
loop_
_publ_author_name
'Yang, Wenjian'
'Zhang, Jingshen'
'Xiong, Hui'
'Lan, Jing'
'Yuan, Songyang'
'Zhan, Mengdi'
'Tan, Ziyu'
'Li, Wenzhe'
'Fan, Jiandong'

_publ_section_title
;
 Emerging lead-free all inorganic perovskite single crystals
 K<sub>7</sub>Bi<sub>3</sub>X<sub>16</sub> (X = Cl, Br) toward
 photodetector application.
;
_journal_issue 15
_journal_name_full 'Dalton transactions (Cambridge, England : 2003)'
_journal_page_first 6609
_journal_page_last 6617
_journal_paper_doi 10.1039/d3dt03872f
_journal_volume 53
_journal_year 2024
_chemical_formula_moiety '0.06(Bi54 Cl288 K126)'
_chemical_formula_sum 'Bi3 Cl16 K7'
_chemical_formula_weight 1467.84
_space_group_crystal_system trigonal
_space_group_IT_number 167
_space_group_name_Hall '-R 3 2"c'
_space_group_name_H-M_alt 'R -3 c :H'
_atom_sites_solution_primary dual
_audit_creation_date 2023-05-23
_audit_creation_method
;
Olex2 1.3-ac4
(compiled 2019.04.23 svn.r3594 for Rigaku Oxford Diffraction, GUI svn.r5739)
;
_audit_update_record
;
2023-10-26 deposited with the CCDC.	2024-03-12 downloaded from the CCDC.
;
_cell_angle_alpha 90
_cell_angle_beta 90
_cell_angle_gamma 120
_cell_formula_units_Z 18
_cell_length_a 12.8086(3)
_cell_length_b 12.8086(3)
_cell_length_c 100.294(3)
_cell_measurement_reflns_used 5230
_cell_measurement_temperature 293(2)
_cell_measurement_theta_max 26.9500
_cell_measurement_theta_min 1.8750
_cell_volume 14249.8(6)
_computing_cell_refinement 'CrysAlisPro 1.171.40.84a (Rigaku OD, 2020)'
_computing_data_collection 'CrysAlisPro 1.171.40.84a (Rigaku OD, 2020)'
_computing_data_reduction 'CrysAlisPro 1.171.40.84a (Rigaku OD, 2020)'
_computing_molecular_graphics 'Olex2 (Dolomanov et al., 2009)'
_computing_publication_material 'Olex2 (Dolomanov et al., 2009)'
_computing_structure_refinement 'ShelXL (Sheldrick, 2015)'
_computing_structure_solution 'ShelXT (Sheldrick, 2015)'
_diffrn_ambient_temperature 293(2)
_diffrn_detector 'Hybrid Pixel Array Detector'
_diffrn_detector_area_resol_mean 10.0000
_diffrn_detector_type HyPix3000
_diffrn_measured_fraction_theta_full 0.973
_diffrn_measured_fraction_theta_max 0.920
_diffrn_measurement_details
;
List of Runs (angles in degrees, time in seconds):

  # Type    Start    End  Width  t~exp~   \w     \q     \k     \f   Frames
#--------------------------------------------------------------------------
  1  \w     22.00  54.00   0.50   40.50    --  -15.91  32.00-143.00   64
  2  \w     -6.00  28.00   0.50   40.50    --   14.73  32.00-143.00   68
  3  \w     15.00  64.00   0.50   40.50    --   14.73-125.00  90.00   98
  4  \w     13.00  69.00   0.50   40.50    --   14.73-125.00 120.00  112
  5  \w    -46.00 -14.00   0.50   40.50    --  -15.91 -32.00  57.00   64
;
_diffrn_measurement_device 'four-circle diffractometer'
_diffrn_measurement_device_type 'XtaLAB Synergy, Single source at offset/far, HyPix3000'
_diffrn_measurement_method '\w scans'
_diffrn_orient_matrix_type 'CrysAlisPro convention (1999,Acta A55,543-557)'
_diffrn_orient_matrix_UB_11 -0.0235913000
_diffrn_orient_matrix_UB_12 0.0025325000
_diffrn_orient_matrix_UB_13 -0.0063141000
_diffrn_orient_matrix_UB_21 -0.0577217000
_diffrn_orient_matrix_UB_22 -0.0471234000
_diffrn_orient_matrix_UB_23 0.0019547000
_diffrn_orient_matrix_UB_31 -0.0142005000
_diffrn_orient_matrix_UB_32 0.0431910000
_diffrn_orient_matrix_UB_33 0.0025103000
_diffrn_radiation_monochromator mirror
_diffrn_radiation_probe x-ray
_diffrn_radiation_type 'Mo K\a'
_diffrn_radiation_wavelength 0.71073
_diffrn_reflns_av_R_equivalents 0.0338
_diffrn_reflns_av_unetI/netI 0.0307
_diffrn_reflns_Laue_measured_fraction_full 0.973
_diffrn_reflns_Laue_measured_fraction_max 0.920
_diffrn_reflns_limit_h_max 14
_diffrn_reflns_limit_h_min -16
_diffrn_reflns_limit_k_max 15
_diffrn_reflns_limit_k_min -8
_diffrn_reflns_limit_l_max 99
_diffrn_reflns_limit_l_min -121
_diffrn_reflns_number 11973
_diffrn_reflns_point_group_measured_fraction_full 0.973
_diffrn_reflns_point_group_measured_fraction_max 0.920
_diffrn_reflns_theta_full 25.242
_diffrn_reflns_theta_max 27.159
_diffrn_reflns_theta_min 1.880
_diffrn_source 'micro-focus sealed X-ray tube'
_diffrn_source_type 'PhotonJet (Mo) X-ray Source'
_exptl_absorpt_coefficient_mu 18.897
_exptl_absorpt_correction_T_max 1.00000
_exptl_absorpt_correction_T_min 0.09402
_exptl_absorpt_correction_type multi-scan
_exptl_absorpt_process_details
;
CrysAlisPro 1.171.40.84a (Rigaku Oxford Diffraction, 2020)
Empirical absorption correction using spherical harmonics,
implemented in SCALE3 ABSPACK scaling algorithm.
;
_exptl_crystal_colour green
_exptl_crystal_colour_primary green
_exptl_crystal_density_diffrn 3.079
_exptl_crystal_description plate
_exptl_crystal_F_000 11772
_refine_diff_density_max 1.092
_refine_diff_density_min -1.144
_refine_diff_density_rms 0.178
_refine_ls_extinction_coef 0.000069(3)
_refine_ls_extinction_expression Fc^*^=kFc[1+0.001xFc^2^\l^3^/sin(2\q)]^-1/4^
_refine_ls_extinction_method 'SHELXL-2018/3 (Sheldrick 2018)'
_refine_ls_goodness_of_fit_ref 1.040
_refine_ls_hydrogen_treatment undef
_refine_ls_matrix_type full
_refine_ls_number_parameters 121
_refine_ls_number_reflns 3252
_refine_ls_number_restraints 0
_refine_ls_restrained_S_all 1.040
_refine_ls_R_factor_all 0.0436
_refine_ls_R_factor_gt 0.0298
_refine_ls_shift/su_max 0.005
_refine_ls_shift/su_mean 0.000
_refine_ls_structure_factor_coef Fsqd
_refine_ls_weighting_details 'w=1/[\s^2^(Fo^2^)+(0.0403P)^2^] where P=(Fo^2^+2Fc^2^)/3'
_refine_ls_weighting_scheme calc
_refine_ls_wR_factor_gt 0.0714
_refine_ls_wR_factor_ref 0.0757
_reflns_Friedel_coverage 0.000
_reflns_number_gt 2525
_reflns_number_total 3252
_reflns_threshold_expression 'I > 2\s(I)'
_cod_data_source_file d3dt03872f2.cif
_cod_data_source_block exp_1930_ywj_k7bi3cl16
_cod_depositor_comments 'Adding full bibliography for 7715449--7715450.cif.'
_cod_original_cell_volume 14249.8(8)
_cod_original_sg_symbol_H-M 'R -3 c'
_cod_database_code 7715449
_shelx_shelxl_version_number 2018/3
_chemical_oxdiff_formula 'K Bi Cl'
_shelx_space_group_comment
;
The symmetry employed for this shelxl refinement is uniquely defined
by the following loop, which should always be used as a source of
symmetry information in preference to the above space-group names.
They are only intended as comments.
;
_diffrn_oxdiff_digest_frames
;
01b0d99ba876a22e1fbc5e22878c9fef7601700e6bf
;
_reflns_odcompleteness_completeness 95.17
_reflns_odcompleteness_iscentric 1
_reflns_odcompleteness_theta 26.32
_olex2_refinement_description
;
;
_olex2_submission_special_instructions 'No special instructions were received'
_oxdiff_exptl_absorpt_empirical_details
;
Empirical correction (ABSPACK) includes:
- Absorption correction using spherical harmonics
- Frame scaling
;
_oxdiff_exptl_absorpt_empirical_full_max 5.982
_oxdiff_exptl_absorpt_empirical_full_min 0.389

loop_
_space_group_symop_operation_xyz
'x, y, z'
'-y, x-y, z'
'-x+y, -x, z'
'y, x, -z+1/2'
'x-y, -y, -z+1/2'
'-x, -x+y, -z+1/2'
'x+2/3, y+1/3, z+1/3'
'-y+2/3, x-y+1/3, z+1/3'
'-x+y+2/3, -x+1/3, z+1/3'
'y+2/3, x+1/3, -z+5/6'
'x-y+2/3, -y+1/3, -z+5/6'
'-x+2/3, -x+y+1/3, -z+5/6'
'x+1/3, y+2/3, z+2/3'
'-y+1/3, x-y+2/3, z+2/3'
'-x+y+1/3, -x+2/3, z+2/3'
'y+1/3, x+2/3, -z+7/6'
'x-y+1/3, -y+2/3, -z+7/6'
'-x+1/3, -x+y+2/3, -z+7/6'
'-x, -y, -z'
'y, -x+y, -z'
'x-y, x, -z'
'-y, -x, z-1/2'
'-x+y, y, z-1/2'
'x, x-y, z-1/2'
'-x+2/3, -y+1/3, -z+1/3'
'y+2/3, -x+y+1/3, -z+1/3'
'x-y+2/3, x+1/3, -z+1/3'
'-y+2/3, -x+1/3, z-1/6'
'-x+y+2/3, y+1/3, z-1/6'
'x+2/3, x-y+1/3, z-1/6'
'-x+1/3, -y+2/3, -z+2/3'
'y+1/3, -x+y+2/3, -z+2/3'
'x-y+1/3, x+2/3, -z+2/3'
'-y+1/3, -x+2/3, z+1/6'
'-x+y+1/3, y+2/3, z+1/6'
'x+1/3, x-y+2/3, z+1/6'

loop_
_atom_site_label
_atom_site_type_symbol
_atom_site_fract_x
_atom_site_fract_y
_atom_site_fract_z
_atom_site_U_iso_or_equiv
_atom_site_adp_type
_atom_site_occupancy
_atom_site_site_symmetry_order
_atom_site_calc_flag
_atom_site_refinement_flags_posn
_atom_site_refinement_flags_adp
_atom_site_refinement_flags_occupancy
_atom_site_disorder_assembly
_atom_site_disorder_group
Bi01 Bi 0.333333 0.666667 0.666667 0.02227(12) Uani 1 6 d S T P . .
Bi02 Bi 0.666667 0.333333 0.66930(2) 0.02406(11) Uani 1 3 d S T P . .
Bi03 Bi 0.67006(2) 0.66953(2) 0.72791(2) 0.02495(9) Uani 1 1 d . . . . .
K004 K 0.28074(13) 0.28074(13) 0.750000 0.0341(4) Uani 1 2 d S T P . .
K005 K 0.66722(10) 0.61920(11) 0.62851(2) 0.0372(3) Uani 1 1 d . . . . .
Cl00 Cl 0.81520(14) 0.81520(14) 0.750000 0.0351(5) Uani 1 2 d S T P . .
Cl07 Cl 0.55375(12) 0.79901(12) 0.72794(2) 0.0364(4) Uani 1 1 d . . . . .
Cl08 Cl 0.79867(11) 0.55398(11) 0.72856(2) 0.0351(3) Uani 1 1 d . . . . .
K09 K 0.333333 0.666667 0.74968(2) 0.0430(6) Uani 1 3 d S T P . .
K0A K 0.666667 0.333333 0.70803(2) 0.0444(6) Uani 1 3 d S T P . .
K0B K 0.333333 0.666667 0.70707(2) 0.0456(6) Uani 1 3 d S T P . .
Cl0C Cl 0.52323(14) 0.52323(14) 0.750000 0.0507(6) Uani 1 2 d S T P . .
Cl0D Cl 0.80402(13) 0.53135(13) 0.68519(2) 0.0467(4) Uani 1 1 d . . . . .
Cl0E Cl 0.53937(14) 0.53885(14) 0.70850(2) 0.0565(5) Uani 1 1 d . . . . .
Cl0F Cl 0.82062(13) 0.81908(13) 0.71121(2) 0.0560(5) Uani 1 1 d . . . . .
Cl0G Cl 0.50257(13) 0.83343(14) 0.68262(2) 0.0559(5) Uani 1 1 d . . . . .
Cl0H Cl 0.61331(15) 0.47200(14) 0.65502(2) 0.0554(5) Uani 1 1 d . . . . .
K0I K 0.65577(13) 0.66103(12) 0.67844(2) 0.0658(6) Uani 1 1 d . . . . .

loop_
_atom_site_aniso_label
_atom_site_aniso_U_11
_atom_site_aniso_U_22
_atom_site_aniso_U_33
_atom_site_aniso_U_23
_atom_site_aniso_U_13
_atom_site_aniso_U_12
Bi01 0.02056(16) 0.02056(16) 0.0257(3) 0.000 0.000 0.01028(8)
Bi02 0.02303(14) 0.02303(14) 0.0261(2) 0.000 0.000 0.01152(7)
Bi03 0.02570(14) 0.02576(14) 0.02556(16) 0.00179(8) 0.00070(8) 0.01449(9)
K004 0.0287(7) 0.0287(7) 0.0465(12) -0.0009(4) 0.0009(4) 0.0156(8)
K005 0.0330(7) 0.0373(7) 0.0364(8) -0.0019(6) -0.0025(5) 0.0140(6)
Cl00 0.0293(7) 0.0293(7) 0.0466(13) -0.0005(5) 0.0005(5) 0.0147(9)
Cl07 0.0366(8) 0.0380(8) 0.0419(9) 0.0007(6) -0.0005(6) 0.0241(6)
Cl08 0.0375(8) 0.0337(7) 0.0403(9) -0.0023(6) -0.0034(6) 0.0225(6)
K09 0.0468(9) 0.0468(9) 0.0354(14) 0.000 0.000 0.0234(5)
K0A 0.0513(9) 0.0513(9) 0.0306(13) 0.000 0.000 0.0257(4)
K0B 0.0529(9) 0.0529(9) 0.0311(14) 0.000 0.000 0.0264(5)
Cl0C 0.0392(8) 0.0392(8) 0.0404(13) -0.0011(6) 0.0011(6) -0.0052(10)
Cl0D 0.0452(9) 0.0334(8) 0.0526(10) -0.0117(7) -0.0176(8) 0.0129(7)
Cl0E 0.0505(10) 0.0547(10) 0.0483(11) -0.0139(8) -0.0136(8) 0.0143(8)
Cl0F 0.0485(10) 0.0498(10) 0.0767(13) 0.0329(9) 0.0304(9) 0.0300(8)
Cl0G 0.0401(9) 0.0497(10) 0.0471(11) -0.0160(8) -0.0053(8) -0.0006(8)
Cl0H 0.0785(12) 0.0542(10) 0.0463(11) 0.0126(8) -0.0067(9) 0.0428(9)
K0I 0.0801(12) 0.0632(11) 0.0731(16) -0.0066(8) -0.0121(9) 0.0503(9)

loop_
_atom_type_symbol
_atom_type_description
_atom_type_scat_dispersion_real
_atom_type_scat_dispersion_imag
_atom_type_scat_source
Bi Bi -4.1077 10.2566 'International Tables Vol C Tables 4.2.6.8 and 6.1.1.4'
Cl Cl 0.1484 0.1585 'International Tables Vol C Tables 4.2.6.8 and 6.1.1.4'
K K 0.2009 0.2494 'International Tables Vol C Tables 4.2.6.8 and 6.1.1.4'

loop_
_geom_angle_atom_site_label_1
_geom_angle_atom_site_label_2
_geom_angle_atom_site_label_3
_geom_angle
_geom_angle_site_symmetry_1
_geom_angle_site_symmetry_3
_geom_angle_publ_flag
K0B Bi01 K0B 180.0 . 25_566 ?
K0B Bi01 K0I 105.81(3) 25_566 3_565 ?
K0B Bi01 K0I 105.82(3) 25_566 . ?
K0B Bi01 K0I 74.19(3) . 2_665 ?
K0B Bi01 K0I 74.18(3) . . ?
K0B Bi01 K0I 105.81(3) 25_566 2_665 ?
K0B Bi01 K0I 105.82(3) . 25_566 ?
K0B Bi01 K0I 74.19(3) . 3_565 ?
K0B Bi01 K0I 74.18(3) 25_566 25_566 ?
Cl0G Bi01 K0B 53.38(3) 2_665 . ?
Cl0G Bi01 K0B 53.38(3) 26_456 25_566 ?
Cl0G Bi01 K0B 126.62(3) 3_565 25_566 ?
Cl0G Bi01 K0B 53.38(3) 3_565 . ?
Cl0G Bi01 K0B 53.38(3) 27_556 25_566 ?
Cl0G Bi01 K0B 53.37(4) . . ?
Cl0G Bi01 K0B 126.63(3) . 25_566 ?
Cl0G Bi01 K0B 126.62(3) 26_456 . ?
Cl0G Bi01 K0B 53.38(3) 25_566 25_566 ?
Cl0G Bi01 K0B 126.62(3) 25_566 . ?
Cl0G Bi01 K0B 126.62(3) 27_556 . ?
Cl0G Bi01 K0B 126.62(3) 2_665 25_566 ?
Cl0G Bi01 Cl0G 91.93(5) 2_665 25_566 ?
Cl0G Bi01 Cl0G 88.06(5) 3_565 . ?
Cl0G Bi01 Cl0G 91.94(5) . 26_456 ?
Cl0G Bi01 Cl0G 88.07(5) 26_456 25_566 ?
Cl0G Bi01 Cl0G 180.0 2_665 26_456 ?
Cl0G Bi01 Cl0G 91.93(5) 2_665 27_556 ?
Cl0G Bi01 Cl0G 88.06(5) 2_665 . ?
Cl0G Bi01 Cl0G 180.0 3_565 27_556 ?
Cl0G Bi01 Cl0G 179.99(6) . 25_566 ?
Cl0G Bi01 Cl0G 91.94(5) . 27_556 ?
Cl0G Bi01 Cl0G 91.94(5) 3_565 26_456 ?
Cl0G Bi01 Cl0G 88.07(5) 26_456 27_556 ?
Cl0G Bi01 Cl0G 88.07(5) 25_566 27_556 ?
Cl0G Bi01 Cl0G 88.06(5) 2_665 3_565 ?
Cl0G Bi01 Cl0G 91.94(5) 3_565 25_566 ?
Cl0G Bi01 K0I 56.62(4) . 2_665 ?
Cl0G Bi01 K0I 52.45(5) 2_665 25_566 ?
Cl0G Bi01 K0I 123.18(4) 25_566 . ?
Cl0G Bi01 K0I 56.83(5) 3_565 3_565 ?
Cl0G Bi01 K0I 56.82(4) 25_566 25_566 ?
Cl0G Bi01 K0I 127.56(5) . 3_565 ?
Cl0G Bi01 K0I 56.61(5) 27_556 25_566 ?
Cl0G Bi01 K0I 123.38(5) 26_456 3_565 ?
Cl0G Bi01 K0I 123.18(4) . 25_566 ?
Cl0G Bi01 K0I 52.43(5) 25_566 3_565 ?
Cl0G Bi01 K0I 52.44(5) 26_456 . ?
Cl0G Bi01 K0I 123.17(5) 27_556 3_565 ?
Cl0G Bi01 K0I 123.38(5) 27_556 . ?
Cl0G Bi01 K0I 123.17(5) 26_456 2_665 ?
Cl0G Bi01 K0I 56.83(5) 2_665 2_665 ?
Cl0G Bi01 K0I 123.38(4) 25_566 2_665 ?
Cl0G Bi01 K0I 123.38(5) 3_565 25_566 ?
Cl0G Bi01 K0I 127.56(4) 2_665 . ?
Cl0G Bi01 K0I 127.56(5) 26_456 25_566 ?
Cl0G Bi01 K0I 56.62(5) 3_565 . ?
Cl0G Bi01 K0I 127.56(4) 3_565 2_665 ?
Cl0G Bi01 K0I 56.82(4) . . ?
Cl0G Bi01 K0I 52.43(5) 27_556 2_665 ?
Cl0G Bi01 K0I 56.62(5) 2_665 3_565 ?
K0I Bi01 K0I 112.87(3) 2_665 3_565 ?
K0I Bi01 K0I 112.87(3) 3_565 . ?
K0I Bi01 K0I 180.0 . 25_566 ?
K0I Bi01 K0I 67.14(3) 2_665 25_566 ?
K0I Bi01 K0I 67.14(3) 3_565 25_566 ?
K0I Bi01 K0I 112.86(3) 2_665 . ?
K0A Bi02 K0I 77.88(3) . . ?
K0A Bi02 K0I 77.88(3) . 2_655 ?
K0A Bi02 K0I 77.88(3) . 3_665 ?
Cl0D Bi02 K0A 54.69(3) 3_665 . ?
Cl0D Bi02 K0A 54.69(3) . . ?
Cl0D Bi02 K0A 54.69(3) 2_655 . ?
Cl0D Bi02 Cl0D 89.93(5) 2_655 . ?
Cl0D Bi02 Cl0D 89.93(5) 3_665 . ?
Cl0D Bi02 Cl0D 89.93(5) 3_665 2_655 ?
Cl0D Bi02 K0I 46.13(4) . . ?
Cl0D Bi02 K0I 130.27(5) . 2_655 ?
Cl0D Bi02 K0I 46.13(4) 2_655 2_655 ?
Cl0D Bi02 K0I 130.27(5) 3_665 . ?
Cl0D Bi02 K0I 71.49(4) 3_665 2_655 ?
Cl0D Bi02 K0I 71.49(4) 2_655 . ?
Cl0D Bi02 K0I 71.49(4) . 3_665 ?
Cl0D Bi02 K0I 130.28(5) 2_655 3_665 ?
Cl0D Bi02 K0I 46.13(4) 3_665 3_665 ?
Cl0H Bi02 K0A 123.07(4) 3_665 . ?
Cl0H Bi02 K0A 123.07(4) . . ?
Cl0H Bi02 K0A 123.07(4) 2_655 . ?
Cl0H Bi02 Cl0D 177.31(5) 2_655 . ?
Cl0H Bi02 Cl0D 89.54(5) 3_665 . ?
Cl0H Bi02 Cl0D 87.43(5) 2_655 2_655 ?
Cl0H Bi02 Cl0D 87.44(5) . . ?
Cl0H Bi02 Cl0D 177.32(5) 3_665 2_655 ?
Cl0H Bi02 Cl0D 87.43(5) 3_665 3_665 ?
Cl0H Bi02 Cl0D 89.54(5) . 2_655 ?
Cl0H Bi02 Cl0D 89.54(5) 2_655 3_665 ?
Cl0H Bi02 Cl0D 177.32(5) . 3_665 ?
Cl0H Bi02 Cl0H 93.06(5) 2_655 . ?
Cl0H Bi02 Cl0H 93.06(5) 3_665 2_655 ?
Cl0H Bi02 Cl0H 93.06(5) 3_665 . ?
Cl0H Bi02 K0I 109.91(4) 2_655 3_665 ?
Cl0H Bi02 K0I 47.12(5) 3_665 3_665 ?
Cl0H Bi02 K0I 47.12(5) 2_655 2_655 ?
Cl0H Bi02 K0I 133.13(5) . 3_665 ?
Cl0H Bi02 K0I 133.13(4) 3_665 2_655 ?
Cl0H Bi02 K0I 109.91(4) 3_665 . ?
Cl0H Bi02 K0I 109.91(5) . 2_655 ?
Cl0H Bi02 K0I 133.13(4) 2_655 . ?
Cl0H Bi02 K0I 47.12(5) . . ?
K0I Bi02 K0I 115.71(2) 3_665 . ?
K0I Bi02 K0I 115.72(2) 3_665 2_655 ?
K0I Bi02 K0I 115.71(2) 2_655 . ?
Cl00 Bi03 Cl0C 80.33(4) . . ?
Cl07 Bi03 Cl00 88.70(3) . . ?
Cl07 Bi03 Cl0C 90.99(3) . . ?
Cl08 Bi03 Cl00 87.93(3) . . ?
Cl08 Bi03 Cl07 176.19(5) . . ?
Cl08 Bi03 Cl0C 90.21(3) . . ?
Cl0E Bi03 Cl00 179.35(5) . . ?
Cl0E Bi03 Cl07 91.19(5) . . ?
Cl0E Bi03 Cl08 92.20(5) . . ?
Cl0E Bi03 Cl0C 99.03(5) . . ?
Cl0F Bi03 Cl00 91.02(5) . . ?
Cl0F Bi03 Cl07 88.95(5) . . ?
Cl0F Bi03 Cl08 89.32(5) . . ?
Cl0F Bi03 Cl0C 171.35(5) . . ?
Cl0F Bi03 Cl0E 89.62(6) . . ?
K005 K004 K005 178.43(6) 35_545 26_456 ?
K005 K004 K09 89.19(3) 26_456 . ?
K005 K004 K09 89.86(3) 35_545 . ?
K005 K004 K09 89.19(3) 35_545 4_556 ?
K005 K004 K09 89.86(3) 26_456 4_556 ?
Cl00 K004 K005 90.55(2) 3_565 35_545 ?
Cl00 K004 K005 90.65(2) 2_655 35_545 ?
Cl00 K004 K005 90.55(2) 2_655 26_456 ?
Cl00 K004 K005 90.65(2) 3_565 26_456 ?
Cl00 K004 Cl00 80.71(8) 3_565 2_655 ?
Cl00 K004 Cl07 75.58(3) 3_565 3_565 ?
Cl00 K004 Cl07 129.76(4) 2_655 3_565 ?
Cl00 K004 Cl07 129.76(4) 3_565 6_656 ?
Cl00 K004 Cl07 75.58(3) 2_655 6_656 ?
Cl00 K004 Cl08 130.33(4) 2_655 5_566 ?
Cl00 K004 Cl08 75.28(3) 2_655 2_655 ?
Cl00 K004 Cl08 130.33(4) 3_565 2_655 ?
Cl00 K004 Cl08 75.28(3) 3_565 5_566 ?
Cl00 K004 K09 86.86(3) 3_565 . ?
Cl00 K004 K09 86.86(3) 2_655 4_556 ?
Cl00 K004 K09 167.57(5) 2_655 . ?
Cl00 K004 K09 167.57(5) 3_565 4_556 ?
Cl07 K004 K005 46.89(3) 6_656 35_545 ?
Cl07 K004 K005 132.56(3) 3_565 35_545 ?
Cl07 K004 K005 132.56(3) 6_656 26_456 ?
Cl07 K004 K005 46.89(3) 3_565 26_456 ?
Cl07 K004 Cl07 150.30(8) 6_656 3_565 ?
Cl07 K004 K09 45.08(4) 6_656 4_556 ?
Cl07 K004 K09 113.33(4) 3_565 4_556 ?
Cl07 K004 K09 113.33(4) 6_656 . ?
Cl07 K004 K09 45.08(4) 3_565 . ?
Cl08 K004 K005 131.87(3) 2_655 35_545 ?
Cl08 K004 K005 47.58(3) 5_566 35_545 ?
Cl08 K004 K005 131.87(3) 5_566 26_456 ?
Cl08 K004 K005 47.58(3) 2_655 26_456 ?
Cl08 K004 Cl07 87.43(4) 5_566 6_656 ?
Cl08 K004 Cl07 87.43(4) 2_655 3_565 ?
Cl08 K004 Cl07 84.99(4) 2_655 6_656 ?
Cl08 K004 Cl07 84.99(4) 5_566 3_565 ?
Cl08 K004 Cl08 150.11(7) 5_566 2_655 ?
Cl08 K004 K09 45.12(3) 5_566 . ?
Cl08 K004 K09 113.18(4) 2_655 . ?
Cl08 K004 K09 45.12(3) 2_655 4_556 ?
Cl08 K004 K09 113.18(4) 5_566 4_556 ?
K09 K004 K09 105.57(3) . 4_556 ?
Cl0C K004 K005 89.21(3) . 26_456 ?
Cl0C K004 K005 89.21(3) . 35_545 ?
Cl0C K004 Cl00 139.64(4) . 3_565 ?
Cl0C K004 Cl00 139.64(4) . 2_655 ?
Cl0C K004 Cl07 75.15(4) . 3_565 ?
Cl0C K004 Cl07 75.15(4) . 6_656 ?
Cl0C K004 Cl08 75.05(4) . 5_566 ?
Cl0C K004 Cl08 75.05(4) . 2_655 ?
Cl0C K004 K09 52.783(17) . 4_556 ?
Cl0C K004 K09 52.783(16) . . ?
K004 K005 K0A 86.54(4) 27_556 25_666 ?
K004 K005 K0B 87.61(4) 27_556 25_566 ?
K004 K005 K0I 122.97(3) 27_556 26_456 ?
Cl07 K005 K004 45.76(3) 26_456 27_556 ?
Cl07 K005 Cl08 84.16(4) 26_456 25_666 ?
Cl07 K005 K0A 110.68(4) 26_456 25_666 ?
Cl07 K005 K0B 44.42(4) 26_456 25_566 ?
Cl07 K005 Cl0G 88.70(5) 26_456 26_456 ?
Cl07 K005 K0I 85.72(4) 26_456 26_456 ?
Cl08 K005 K004 45.03(3) 25_666 27_556 ?
Cl08 K005 K0A 44.11(4) 25_666 25_666 ?
Cl08 K005 K0B 111.29(4) 25_666 25_566 ?
Cl08 K005 K0I 167.95(5) 25_666 26_456 ?
K0A K005 K0B 106.53(3) 25_666 25_566 ?
K0A K005 K0I 147.09(4) 25_666 26_456 ?
K0B K005 K0I 64.84(3) 25_566 26_456 ?
Cl0D K005 K004 129.49(5) 25_666 27_556 ?
Cl0D K005 Cl07 145.93(6) 25_666 26_456 ?
Cl0D K005 Cl08 84.66(5) 25_666 25_666 ?
Cl0D K005 K0A 44.03(4) 25_666 25_666 ?
Cl0D K005 K0B 112.32(5) 25_666 25_566 ?
Cl0D K005 Cl0E 74.02(5) 25_666 27_556 ?
Cl0D K005 Cl0F 144.56(6) 25_666 26_456 ?
Cl0D K005 Cl0F 88.16(5) 25_666 25_666 ?
Cl0D K005 Cl0G 78.01(5) 25_666 26_456 ?
Cl0D K005 Cl0H 76.63(5) 25_666 . ?
Cl0D K005 K0I 107.39(5) 25_666 26_456 ?
Cl0E K005 K004 84.30(4) 27_556 27_556 ?
Cl0E K005 Cl07 71.92(5) 27_556 26_456 ?
Cl0E K005 Cl08 72.10(4) 27_556 25_666 ?
Cl0E K005 K0A 53.17(4) 27_556 25_666 ?
Cl0E K005 K0B 53.36(4) 27_556 25_566 ?
Cl0E K005 Cl0F 137.67(6) 27_556 26_456 ?
Cl0E K005 Cl0G 65.45(5) 27_556 26_456 ?
Cl0E K005 K0I 110.78(5) 27_556 26_456 ?
Cl0F K005 K004 78.06(4) 25_666 27_556 ?
Cl0F K005 K004 78.11(4) 26_456 27_556 ?
Cl0F K005 Cl07 116.93(6) 25_666 26_456 ?
Cl0F K005 Cl07 68.20(4) 26_456 26_456 ?
Cl0F K005 Cl08 68.21(4) 25_666 25_666 ?
Cl0F K005 Cl08 116.36(6) 26_456 25_666 ?
Cl0F K005 K0A 158.88(5) 26_456 25_666 ?
Cl0F K005 K0A 87.35(4) 25_666 25_666 ?
Cl0F K005 K0B 87.42(4) 26_456 25_566 ?
Cl0F K005 K0B 159.50(5) 25_666 25_566 ?
Cl0F K005 Cl0E 137.70(6) 25_666 27_556 ?
Cl0F K005 Cl0F 75.42(6) 25_666 26_456 ?
Cl0F K005 Cl0G 148.25(6) 25_666 26_456 ?
Cl0F K005 Cl0G 99.68(5) 26_456 26_456 ?
Cl0F K005 K0I 111.10(5) 25_666 26_456 ?
Cl0F K005 K0I 53.30(4) 26_456 26_456 ?
Cl0G K005 K004 132.40(5) 26_456 27_556 ?
Cl0G K005 Cl08 137.06(6) 26_456 25_666 ?
Cl0G K005 K0A 101.39(5) 26_456 25_666 ?
Cl0G K005 K0B 44.97(4) 26_456 25_566 ?
Cl0G K005 K0I 48.97(4) 26_456 26_456 ?
Cl0H K005 K004 147.38(5) . 27_556 ?
Cl0H K005 Cl07 125.46(5) . 26_456 ?
Cl0H K005 Cl08 147.49(5) . 25_666 ?
Cl0H K005 K0A 120.33(5) . 25_666 ?
Cl0H K005 K0B 100.42(5) . 25_566 ?
Cl0H K005 Cl0E 125.78(6) . 27_556 ?
Cl0H K005 Cl0F 70.82(5) . 26_456 ?
Cl0H K005 Cl0F 84.66(5) . 25_666 ?
Cl0H K005 Cl0G 64.48(5) . 26_456 ?
Cl0H K005 K0I 40.45(4) . 26_456 ?
Bi03 Cl00 Bi03 99.89(5) 4_556 . ?
Bi03 Cl00 K004 96.53(2) . 3_665 ?
Bi03 Cl00 K004 96.76(2) . 2_665 ?
Bi03 Cl00 K004 96.76(2) 4_556 3_665 ?
Bi03 Cl00 K004 96.53(2) 4_556 2_665 ?
K004 Cl00 K004 159.29(8) 3_665 2_665 ?
Bi03 Cl07 K004 98.28(5) . 2_665 ?
Bi03 Cl07 K005 99.04(4) . 27_556 ?
Bi03 Cl07 K09 106.04(4) . . ?
Bi03 Cl07 K0B 106.27(4) . . ?
K004 Cl07 K005 87.35(4) 2_665 27_556 ?
K004 Cl07 K09 90.50(5) 2_665 . ?
K09 Cl07 K005 154.88(5) . 27_556 ?
K0B Cl07 K004 155.44(5) . 2_665 ?
K0B Cl07 K005 89.76(5) . 27_556 ?
K0B Cl07 K09 81.91(5) . . ?
Bi03 Cl08 K004 99.39(5) . 3_665 ?
Bi03 Cl08 K005 97.98(4) . 25_666 ?
Bi03 Cl08 K09 107.06(4) . 4_556 ?
Bi03 Cl08 K0A 105.60(4) . . ?
K004 Cl08 K005 87.39(4) 3_665 25_666 ?
K004 Cl08 K09 91.17(4) 3_665 4_556 ?
K004 Cl08 K0A 155.00(5) 3_665 . ?
K09 Cl08 K005 154.82(5) 4_556 25_666 ?
K0A Cl08 K005 89.34(5) . 25_666 ?
K0A Cl08 K09 81.44(5) . 4_556 ?
Cl07 K09 K004 100.58(3) 3_565 3_565 ?
Cl07 K09 K004 44.41(2) 2_665 3_565 ?
Cl07 K09 K004 122.99(4) . 3_565 ?
Cl07 K09 Cl07 80.82(5) 2_665 3_565 ?
Cl07 K09 Cl07 80.82(5) 3_565 . ?
Cl07 K09 Cl07 80.82(5) 2_665 . ?
Cl07 K09 Cl08 135.94(3) 3_565 4_556 ?
Cl07 K09 Cl08 136.14(3) . 5_566 ?
Cl07 K09 Cl08 136.14(3) 3_565 6_666 ?
Cl07 K09 Cl08 83.08(3) . 4_556 ?
Cl07 K09 Cl08 83.08(3) 2_665 6_666 ?
Cl07 K09 Cl08 135.94(3) 2_665 5_566 ?
Cl07 K09 Cl08 136.14(3) 2_665 4_556 ?
Cl07 K09 Cl08 83.08(3) 3_565 5_566 ?
Cl07 K09 Cl08 135.95(3) . 6_666 ?
Cl07 K09 K0A 131.54(3) 2_665 4_556 ?
Cl07 K09 K0A 131.54(3) . 4_556 ?
Cl07 K09 K0A 131.54(3) 3_565 4_556 ?
Cl07 K09 K0B 48.46(3) 3_565 . ?
Cl07 K09 K0B 48.46(3) 2_665 . ?
Cl07 K09 K0B 48.46(3) . . ?
Cl07 K09 Cl0C 69.79(3) 2_665 2_665 ?
Cl07 K09 Cl0C 66.98(3) 2_665 3_565 ?
Cl07 K09 Cl0C 138.92(6) . 3_565 ?
Cl07 K09 Cl0C 66.98(3) 3_565 . ?
Cl07 K09 Cl0C 69.79(3) 3_565 3_565 ?
Cl07 K09 Cl0C 138.92(6) 3_565 2_665 ?
Cl07 K09 Cl0C 66.98(3) . 2_665 ?
Cl07 K09 Cl0C 138.92(6) 2_665 . ?
Cl07 K09 Cl0C 69.79(3) . . ?
Cl08 K09 K004 122.45(4) 4_556 3_565 ?
Cl08 K09 K004 99.94(3) 5_566 3_565 ?
Cl08 K09 K004 43.70(2) 6_666 3_565 ?
Cl08 K09 Cl08 80.81(5) 6_666 5_566 ?
Cl08 K09 Cl08 80.81(5) 6_666 4_556 ?
Cl08 K09 Cl08 80.81(5) 4_556 5_566 ?
Cl08 K09 K0A 48.46(3) 4_556 4_556 ?
Cl08 K09 K0A 48.46(3) 5_566 4_556 ?
Cl08 K09 K0A 48.46(3) 6_666 4_556 ?
Cl08 K09 K0B 131.54(3) 4_556 . ?
Cl08 K09 K0B 131.54(3) 5_566 . ?
Cl08 K09 K0B 131.54(3) 6_666 . ?
Cl08 K09 Cl0C 68.98(3) 4_556 . ?
Cl08 K09 Cl0C 137.93(6) 4_556 3_565 ?
Cl08 K09 Cl0C 66.36(3) 6_666 3_565 ?
Cl08 K09 Cl0C 68.98(3) 5_566 3_565 ?
Cl08 K09 Cl0C 137.93(6) 6_666 . ?
Cl08 K09 Cl0C 68.98(3) 6_666 2_665 ?
Cl08 K09 Cl0C 66.36(3) 5_566 . ?
Cl08 K09 Cl0C 66.36(3) 4_556 2_665 ?
Cl08 K09 Cl0C 137.93(6) 5_566 2_665 ?
K0A K09 K004 89.60(2) 4_556 3_565 ?
K0A K09 K0B 180.0 4_556 . ?
K0B K09 K004 90.40(2) . 3_565 ?
Cl0C K09 K004 41.82(3) 3_565 3_565 ?
Cl0C K09 K004 161.80(3) . 3_565 ?
Cl0C K09 K004 78.18(3) 2_665 3_565 ?
Cl0C K09 K0A 89.50(3) 2_665 4_556 ?
Cl0C K09 K0A 89.50(3) 3_565 4_556 ?
Cl0C K09 K0A 89.50(3) . 4_556 ?
Cl0C K09 K0B 90.50(3) 3_565 . ?
Cl0C K09 K0B 90.50(3) . . ?
Cl0C K09 K0B 90.50(3) 2_665 . ?
Cl0C K09 Cl0C 119.993(3) 2_665 . ?
Cl0C K09 Cl0C 119.992(3) 3_565 . ?
Cl0C K09 Cl0C 119.993(1) 2_665 3_565 ?
Bi02 K0A K005 86.01(3) . 27_546 ?
Bi02 K0A K09 180.0 . 4_556 ?
Cl08 K0A Bi02 129.90(4) 3_665 . ?
Cl08 K0A Bi02 129.89(4) . . ?
Cl08 K0A Bi02 129.90(4) 2_655 . ?
Cl08 K0A K005 102.61(3) 2_655 27_546 ?
Cl08 K0A K005 46.55(3) 3_665 27_546 ?
Cl08 K0A K005 127.11(5) . 27_546 ?
Cl08 K0A Cl08 83.28(6) 3_665 2_655 ?
Cl08 K0A Cl08 83.28(6) . 2_655 ?
Cl08 K0A Cl08 83.28(6) . 3_665 ?
Cl08 K0A K09 50.11(4) . 4_556 ?
Cl08 K0A K09 50.10(4) 2_655 4_556 ?
Cl08 K0A K09 50.10(4) 3_665 4_556 ?
Cl08 K0A Cl0D 85.57(3) 3_665 3_665 ?
Cl08 K0A Cl0D 85.57(4) . . ?
Cl08 K0A Cl0D 132.46(3) . 2_655 ?
Cl08 K0A Cl0D 132.46(3) 3_665 . ?
Cl08 K0A Cl0D 132.46(4) 2_655 3_665 ?
Cl08 K0A Cl0D 140.77(4) 3_665 2_655 ?
Cl08 K0A Cl0D 140.77(4) . 3_665 ?
Cl08 K0A Cl0D 85.57(3) 2_655 2_655 ?
Cl08 K0A Cl0D 140.77(4) 2_655 . ?
Cl08 K0A Cl0E 67.85(4) 3_665 2_655 ?
Cl08 K0A Cl0E 139.36(7) 3_665 . ?
Cl08 K0A Cl0E 139.36(7) 2_655 3_665 ?
Cl08 K0A Cl0E 66.03(3) 2_655 2_655 ?
Cl08 K0A Cl0E 66.03(3) 3_665 3_665 ?
Cl08 K0A Cl0E 67.85(4) . 3_665 ?
Cl08 K0A Cl0E 139.36(7) . 2_655 ?
Cl08 K0A Cl0E 66.03(3) . . ?
Cl08 K0A Cl0E 67.84(4) 2_655 . ?
K09 K0A K005 93.99(3) 4_556 27_546 ?
Cl0D K0A Bi02 44.50(4) 3_665 . ?
Cl0D K0A Bi02 44.50(4) . . ?
Cl0D K0A Bi02 44.50(4) 2_655 . ?
Cl0D K0A K005 100.42(4) 2_655 27_546 ?
Cl0D K0A K005 114.00(5) . 27_546 ?
Cl0D K0A K005 42.56(3) 3_665 27_546 ?
Cl0D K0A K09 135.50(4) 2_655 4_556 ?
Cl0D K0A K09 135.50(4) . 4_556 ?
Cl0D K0A K09 135.50(4) 3_665 4_556 ?
Cl0D K0A Cl0D 74.74(6) 3_665 2_655 ?
Cl0D K0A Cl0D 74.75(6) . 3_665 ?
Cl0D K0A Cl0D 74.75(6) . 2_655 ?
Cl0D K0A Cl0E 66.94(4) . 3_665 ?
Cl0D K0A Cl0E 66.94(4) 2_655 . ?
Cl0D K0A Cl0E 73.23(4) 2_655 2_655 ?
Cl0D K0A Cl0E 66.94(4) 3_665 2_655 ?
Cl0D K0A Cl0E 135.02(7) 2_655 3_665 ?
Cl0D K0A Cl0E 135.03(7) 3_665 . ?
Cl0D K0A Cl0E 73.23(4) 3_665 3_665 ?
Cl0D K0A Cl0E 73.24(4) . . ?
Cl0D K0A Cl0E 135.02(7) . 2_655 ?
Cl0E K0A Bi02 90.73(4) 3_665 . ?
Cl0E K0A Bi02 90.73(4) . . ?
Cl0E K0A Bi02 90.73(4) 2_655 . ?
Cl0E K0A K005 164.05(3) . 27_546 ?
Cl0E K0A K005 75.71(3) 3_665 27_546 ?
Cl0E K0A K005 44.59(3) 2_655 27_546 ?
Cl0E K0A K09 89.27(4) 3_665 4_556 ?
Cl0E K0A K09 89.27(4) . 4_556 ?
Cl0E K0A K09 89.27(4) 2_655 4_556 ?
Cl0E K0A Cl0E 119.984(3) 3_665 . ?
Cl0E K0A Cl0E 119.984(2) 3_665 2_655 ?
Cl0E K0A Cl0E 119.984(3) 2_655 . ?
Bi01 K0B K005 87.20(3) . 25_566 ?
Bi01 K0B K09 180.0 . . ?
Cl07 K0B Bi01 130.37(4) . . ?
Cl07 K0B Bi01 130.37(4) 3_565 . ?
Cl07 K0B Bi01 130.37(4) 2_665 . ?
Cl07 K0B K005 101.83(4) 3_565 25_566 ?
Cl07 K0B K005 45.83(3) 2_665 25_566 ?
Cl07 K0B K005 125.92(5) . 25_566 ?
Cl07 K0B Cl07 82.57(6) 2_665 3_565 ?
Cl07 K0B Cl07 82.57(6) . 3_565 ?
Cl07 K0B Cl07 82.57(6) . 2_665 ?
Cl07 K0B K09 49.63(4) . . ?
Cl07 K0B K09 49.63(4) 2_665 . ?
Cl07 K0B K09 49.63(4) 3_565 . ?
Cl07 K0B Cl0E 65.30(3) 3_565 3_565 ?
Cl07 K0B Cl0E 66.87(4) . 2_665 ?
Cl07 K0B Cl0E 65.30(4) 2_665 2_665 ?
Cl07 K0B Cl0E 137.43(7) 3_565 2_665 ?
Cl07 K0B Cl0E 137.43(7) . 3_565 ?
Cl07 K0B Cl0E 66.87(4) 2_665 3_565 ?
Cl07 K0B Cl0E 137.42(7) 2_665 . ?
Cl07 K0B Cl0E 66.87(4) 3_565 . ?
Cl07 K0B Cl0E 65.29(3) . . ?
Cl07 K0B Cl0G 152.42(5) . 2_665 ?
Cl07 K0B Cl0G 91.32(4) . . ?
Cl07 K0B Cl0G 152.42(5) 2_665 3_565 ?
Cl07 K0B Cl0G 91.33(4) 2_665 2_665 ?
Cl07 K0B Cl0G 123.44(4) . 3_565 ?
Cl07 K0B Cl0G 123.45(4) 3_565 2_665 ?
Cl07 K0B Cl0G 91.33(4) 3_565 3_565 ?
Cl07 K0B Cl0G 152.42(4) 3_565 . ?
Cl07 K0B Cl0G 123.45(4) 2_665 . ?
K09 K0B K005 92.80(3) . 25_566 ?
Cl0E K0B Bi01 92.19(4) 2_665 . ?
Cl0E K0B Bi01 92.19(4) 3_565 . ?
Cl0E K0B Bi01 92.20(4) . . ?
Cl0E K0B K005 164.26(3) . 25_566 ?
Cl0E K0B K005 44.53(3) 3_565 25_566 ?
Cl0E K0B K005 75.88(3) 2_665 25_566 ?
Cl0E K0B K09 87.80(4) . . ?
Cl0E K0B K09 87.81(4) 2_665 . ?
Cl0E K0B K09 87.81(4) 3_565 . ?
Cl0E K0B Cl0E 119.855(6) 3_565 . ?
Cl0E K0B Cl0E 119.855(6) 2_665 . ?
Cl0E K0B Cl0E 119.855(6) 2_665 3_565 ?
Cl0G K0B Bi01 41.26(4) . . ?
Cl0G K0B Bi01 41.26(4) 3_565 . ?
Cl0G K0B Bi01 41.26(4) 2_665 . ?
Cl0G K0B K005 46.21(3) 2_665 25_566 ?
Cl0G K0B K005 103.48(5) . 25_566 ?
Cl0G K0B K005 110.42(5) 3_565 25_566 ?
Cl0G K0B K09 138.74(4) . . ?
Cl0G K0B K09 138.74(4) 2_665 . ?
Cl0G K0B K09 138.74(4) 3_565 . ?
Cl0G K0B Cl0E 60.82(4) . 2_665 ?
Cl0G K0B Cl0E 129.92(6) 2_665 . ?
Cl0G K0B Cl0E 129.91(6) . 3_565 ?
Cl0G K0B Cl0E 86.10(5) 2_665 2_665 ?
Cl0G K0B Cl0E 60.83(4) 3_565 . ?
Cl0G K0B Cl0E 129.91(7) 3_565 2_665 ?
Cl0G K0B Cl0E 86.10(5) 3_565 3_565 ?
Cl0G K0B Cl0E 86.11(5) . . ?
Cl0G K0B Cl0E 60.83(4) 2_665 3_565 ?
Cl0G K0B Cl0G 69.66(6) . 3_565 ?
Cl0G K0B Cl0G 69.66(6) 2_665 3_565 ?
Cl0G K0B Cl0G 69.66(6) . 2_665 ?
Bi03 Cl0C Bi03 99.44(5) 4_556 . ?
Bi03 Cl0C K004 130.28(3) 4_556 . ?
Bi03 Cl0C K004 130.28(3) . . ?
Bi03 Cl0C K09 92.71(3) . . ?
Bi03 Cl0C K09 93.24(3) . 4_556 ?
Bi03 Cl0C K09 92.71(3) 4_556 4_556 ?
Bi03 Cl0C K09 93.24(3) 4_556 . ?
K004 Cl0C K09 85.40(3) . . ?
K004 Cl0C K09 85.40(3) . 4_556 ?
K09 Cl0C K09 170.80(5) . 4_556 ?
Bi02 Cl0D K005 163.12(6) . 25_666 ?
Bi02 Cl0D K0A 80.81(5) . . ?
Bi02 Cl0D K0I 94.86(5) . . ?
K005 Cl0D K0A 93.41(6) 25_666 . ?
K005 Cl0D K0I 102.01(6) 25_666 . ?
K0I Cl0D K0A 109.41(6) . . ?
Bi03 Cl0E K005 137.17(6) . 26_456 ?
Bi03 Cl0E K0A 95.58(5) . . ?
Bi03 Cl0E K0B 96.69(5) . . ?
Bi03 Cl0E K0I 112.43(6) . . ?
K005 Cl0E K0A 82.23(4) 26_456 . ?
K005 Cl0E K0B 82.11(4) 26_456 . ?
K005 Cl0E K0I 110.39(6) 26_456 . ?
K0A Cl0E K0B 164.30(5) . . ?
K0I Cl0E K0A 93.91(5) . . ?
K0I Cl0E K0B 90.44(5) . . ?
Bi03 Cl0F K005 104.10(5) . 25_666 ?
Bi03 Cl0F K005 103.57(5) . 27_556 ?
K005 Cl0F K005 151.69(7) 25_666 27_556 ?
Bi01 Cl0G K005 170.06(7) . 27_556 ?
Bi01 Cl0G K0B 85.37(5) . . ?
Bi01 Cl0G K0I 85.08(5) . . ?
Bi01 Cl0G K0I 89.29(5) . 27_556 ?
Bi01 Cl0G K0I 85.27(5) . 2_665 ?
K005 Cl0G K0I 87.31(5) 27_556 . ?
K005 Cl0G K0I 96.45(5) 27_556 27_556 ?
K005 Cl0G K0I 103.23(6) 27_556 2_665 ?
K0B Cl0G K005 88.82(5) . 27_556 ?
K0B Cl0G K0I 174.66(6) . 27_556 ?
K0B Cl0G K0I 94.35(5) . 2_665 ?
K0B Cl0G K0I 94.17(5) . . ?
K0I Cl0G K0I 166.56(9) 2_665 . ?
K0I Cl0G K0I 85.34(5) 27_556 2_665 ?
K0I Cl0G K0I 85.20(5) 27_556 . ?
Bi02 Cl0H K005 144.83(7) . . ?
Bi02 Cl0H K0I 104.96(6) . 26_456 ?
Bi02 Cl0H K0I 96.19(6) . . ?
K005 Cl0H K0I 105.27(6) . . ?
K005 Cl0H K0I 99.72(6) . 26_456 ?
K0I Cl0H K0I 97.11(6) 26_456 . ?
Bi01 K0I Bi02 116.61(4) . . ?
Bi01 K0I K005 81.66(3) . 27_556 ?
Bi01 K0I K0I 56.432(13) . 26_456 ?
Bi01 K0I K0I 56.431(13) . 27_556 ?
Bi02 K0I K005 156.54(5) . 27_556 ?
Bi02 K0I K0I 138.27(8) . 27_556 ?
Bi02 K0I K0I 60.23(3) . 26_456 ?
Cl0D K0I Bi01 153.68(5) . . ?
Cl0D K0I Bi02 39.01(3) . . ?
Cl0D K0I K005 119.53(6) . 27_556 ?
Cl0D K0I Cl0E 78.89(6) . . ?
Cl0D K0I Cl0G 133.26(7) . 26_456 ?
Cl0D K0I Cl0G 119.28(6) . 3_565 ?
Cl0D K0I Cl0G 160.55(8) . . ?
Cl0D K0I Cl0H 115.03(6) . 27_556 ?
Cl0D K0I Cl0H 71.39(5) . . ?
Cl0D K0I K0I 144.87(6) . 27_556 ?
Cl0D K0I K0I 98.70(5) . 26_456 ?
Cl0E K0I Bi01 92.71(4) . . ?
Cl0E K0I Bi02 87.77(4) . . ?
Cl0E K0I K005 76.21(5) . 27_556 ?
Cl0E K0I Cl0G 86.06(6) . . ?
Cl0E K0I Cl0G 61.10(5) . 3_565 ?
Cl0E K0I Cl0G 127.11(6) . 26_456 ?
Cl0E K0I K0I 130.96(6) . 27_556 ?
Cl0E K0I K0I 92.69(5) . 26_456 ?
Cl0G K0I Bi01 38.25(3) 26_456 . ?
Cl0G K0I Bi01 38.10(3) 3_565 . ?
Cl0G K0I Bi01 38.09(3) . . ?
Cl0G K0I Bi02 153.37(5) . . ?
Cl0G K0I Bi02 98.00(5) 26_456 . ?
Cl0G K0I Bi02 92.74(4) 3_565 . ?
Cl0G K0I K005 94.28(5) 3_565 27_556 ?
Cl0G K0I K005 105.31(4) 26_456 27_556 ?
Cl0G K0I K005 43.72(3) . 27_556 ?
Cl0G K0I Cl0G 66.01(5) 26_456 . ?
Cl0G K0I Cl0G 66.12(5) 26_456 3_565 ?
Cl0G K0I Cl0G 61.72(5) 3_565 . ?
Cl0G K0I K0I 94.21(3) 3_565 27_556 ?
Cl0G K0I K0I 94.20(3) . 26_456 ?
Cl0G K0I K0I 45.60(3) . 27_556 ?
Cl0G K0I K0I 49.04(5) 26_456 27_556 ?
Cl0G K0I K0I 45.61(3) 3_565 26_456 ?
Cl0G K0I K0I 49.20(5) 26_456 26_456 ?
Cl0H K0I Bi01 90.56(5) . . ?
Cl0H K0I Bi01 91.20(4) 27_556 . ?
Cl0H K0I Bi02 144.26(5) 27_556 . ?
Cl0H K0I Bi02 36.69(3) . . ?
Cl0H K0I K005 166.27(6) . 27_556 ?
Cl0H K0I K005 39.83(4) 27_556 27_556 ?
Cl0H K0I Cl0E 114.33(7) 27_556 . ?
Cl0H K0I Cl0E 115.67(6) . . ?
Cl0H K0I Cl0G 60.47(4) 27_556 . ?
Cl0H K0I Cl0G 90.51(6) 27_556 26_456 ?
Cl0H K0I Cl0G 126.96(6) . . ?
Cl0H K0I Cl0G 86.34(5) . 3_565 ?
Cl0H K0I Cl0G 122.19(5) 27_556 3_565 ?
Cl0H K0I Cl0G 62.44(5) . 26_456 ?
Cl0H K0I Cl0H 129.82(7) 27_556 . ?
Cl0H K0I K0I 102.89(8) . 27_556 ?
Cl0H K0I K0I 139.58(7) 27_556 26_456 ?
Cl0H K0I K0I 41.83(4) 27_556 27_556 ?
Cl0H K0I K0I 41.07(5) . 26_456 ?
K0I K0I K005 63.38(3) 27_556 27_556 ?
K0I K0I K005 136.32(3) 26_456 27_556 ?
K0I K0I K0I 97.78(6) 26_456 27_556 ?

loop_
_geom_bond_atom_site_label_1
_geom_bond_atom_site_label_2
_geom_bond_distance
_geom_bond_site_symmetry_2
_geom_bond_publ_flag
Bi01 K0B 4.052(2) 25_566 ?
Bi01 K0B 4.053(2) . ?
Bi01 Cl0G 2.6813(14) 25_566 ?
Bi01 Cl0G 2.6814(14) 3_565 ?
Bi01 Cl0G 2.6814(14) 2_665 ?
Bi01 Cl0G 2.6816(14) . ?
Bi01 Cl0G 2.6812(14) 26_456 ?
Bi01 Cl0G 2.6814(14) 27_556 ?
Bi01 K0I 4.3304(15) 2_665 ?
Bi01 K0I 4.3306(15) 25_566 ?
Bi01 K0I 4.3304(15) 3_565 ?
Bi01 K0I 4.3305(15) . ?
Bi02 K0A 3.885(2) . ?
Bi02 Cl0D 2.7581(14) 3_665 ?
Bi02 Cl0D 2.7583(14) . ?
Bi02 Cl0D 2.7581(14) 2_655 ?
Bi02 Cl0H 2.6240(15) 2_655 ?
Bi02 Cl0H 2.6240(15) 3_665 ?
Bi02 Cl0H 2.6241(14) . ?
Bi02 K0I 4.3660(13) 3_665 ?
Bi02 K0I 4.3660(14) 2_655 ?
Bi02 K0I 4.3662(13) . ?
Bi03 Cl00 2.8942(12) . ?
Bi03 Cl07 2.7278(12) . ?
Bi03 Cl08 2.7103(12) . ?
Bi03 Cl0C 2.9038(13) . ?
Bi03 Cl0E 2.5673(15) . ?
Bi03 Cl0F 2.5494(14) . ?
K004 K005 4.5308(13) 26_456 ?
K004 K005 4.5307(13) 35_545 ?
K004 Cl00 3.1657(13) 2_655 ?
K004 Cl00 3.1657(13) 3_565 ?
K004 Cl07 3.2495(14) 3_565 ?
K004 Cl07 3.2495(14) 6_656 ?
K004 Cl08 3.2088(14) 5_566 ?
K004 Cl08 3.2088(14) 2_655 ?
K004 K09 4.6433(10) . ?
K004 K09 4.6433(10) 4_556 ?
K004 Cl0C 3.106(2) . ?
K005 Cl07 3.3113(18) 26_456 ?
K005 Cl08 3.3483(19) 25_666 ?
K005 K0A 4.6121(12) 25_666 ?
K005 K0B 4.6163(12) 25_566 ?
K005 Cl0D 3.1250(18) 25_666 ?
K005 Cl0E 3.268(2) 27_556 ?
K005 Cl0F 3.288(2) 26_456 ?
K005 Cl0F 3.247(2) 25_666 ?
K005 Cl0G 3.3334(19) 26_456 ?
K005 Cl0H 3.131(2) . ?
K005 K0I 4.817(2) 26_456 ?
Cl07 K09 3.2884(19) . ?
Cl07 K0B 3.230(2) . ?
Cl08 K09 3.2911(18) 4_556 ?
Cl08 K0A 3.2105(19) . ?
K09 K0A 4.242(3) 4_556 ?
K09 K0B 4.273(3) . ?
K09 Cl0C 3.7096(2) 2_665 ?
K09 Cl0C 3.70962(17) . ?
K09 Cl0C 3.7096(2) 3_565 ?
K0A Cl0D 3.211(2) 3_665 ?
K0A Cl0D 3.211(2) . ?
K0A Cl0D 3.211(2) 2_655 ?
K0A Cl0E 3.7260(17) 3_665 ?
K0A Cl0E 3.7260(18) 2_655 ?
K0A Cl0E 3.7260(17) . ?
K0B Cl0E 3.7397(17) 2_665 ?
K0B Cl0E 3.7397(18) 3_565 ?
K0B Cl0E 3.7397(17) . ?
K0B Cl0G 3.263(2) . ?
K0B Cl0G 3.263(2) 3_565 ?
K0B Cl0G 3.263(2) 2_665 ?
Cl0D K0I 3.159(2) . ?
Cl0E K0I 3.381(3) . ?
Cl0G K0I 3.628(2) 2_665 ?
Cl0G K0I 3.638(2) . ?
Cl0G K0I 3.434(3) 27_556 ?
Cl0H K0I 3.170(2) 26_456 ?
Cl0H K0I 3.218(2) . ?
K0I K0I 4.789(3) 26_456 ?
K0I K0I 4.789(3) 27_556 ?
